data_2240242
loop_
_publ_author_name
'Stalindurai, K.'
'Ramalingan, C.'
'Sridhar, B.'
'Selvanayagam, S.'

_publ_section_title
;
 Crystal structure of
 9-butyl-3-(9-butyl-9<i>H</i>-carbazol-3-yl)-9<i>H</i>-carbazole
;
_journal_coeditor_code ZQ2229
_journal_issue 12
_journal_name_full 'Acta Crystallographica Section E'
_journal_page_first o1283
_journal_page_last o1284
_journal_paper_doi 10.1107/S1600536814025367
_journal_volume 70
_journal_year 2014
_chemical_formula_iupac 'C32 H32 N2'
_chemical_formula_moiety 'C32 H32 N2'
_chemical_formula_sum 'C32 H32 N2'
_chemical_formula_weight 444.59
_chemical_name_systematic
;
9-Butyl-3-(9-butyl-9<i>H</i>-carbazol-3-yl)-9<i>H</i>-carbazole
;
_space_group_crystal_system monoclinic
_space_group_IT_number 14
_space_group_name_Hall '-P 2yn'
_space_group_name_H-M_alt 'P 1 21/n 1'
_symmetry_space_group_name_Hall '-P 2yn'
_symmetry_space_group_name_H-M 'P 1 21/n 1'
_atom_sites_solution_hydrogens geom
_audit_creation_method SHELXL-2013
_cell_angle_alpha 90
_cell_angle_beta 95.9820(10)
_cell_angle_gamma 90
_cell_formula_units_Z 2
_cell_length_a 5.6184(4)
_cell_length_b 11.0946(7)
_cell_length_c 19.4673(13)
_cell_measurement_reflns_used 9858
_cell_measurement_temperature 292(2)
_cell_measurement_theta_max 27.2
_cell_measurement_theta_min 2.4
_cell_volume 1206.87(14)
_computing_cell_refinement
;
SAINT (Bruker, 2001)
;
_computing_data_collection
;
SMART (Bruker, 2001)
;
_computing_data_reduction
;
SAINT (Bruker, 2001)
;
_computing_molecular_graphics
;
ORTEP-3 for Windows (Farrugia, 2012) and PLATON (Spek, 2009)
;
_computing_publication_material
;
SHELXL2013 (Sheldrick, 2008) and PLATON (Spek, 2009)
;
_computing_structure_refinement
;
SHELXL2013 (Sheldrick, 2008)
;
_computing_structure_solution
;
SHELXS97 (Sheldrick, 2008)
;
_diffrn_ambient_temperature 292(2)
_diffrn_measured_fraction_theta_full 0.999
_diffrn_measured_fraction_theta_max 0.977
_diffrn_measurement_device_type 'Bruker SMART APEX CCD area-detector'
_diffrn_measurement_method '\w scans'
_diffrn_radiation_source 'fine-focus sealed tube'
_diffrn_radiation_type MoK\a
_diffrn_radiation_wavelength 0.71073
_diffrn_reflns_av_R_equivalents 0.0261
_diffrn_reflns_limit_h_max 7
_diffrn_reflns_limit_h_min -7
_diffrn_reflns_limit_k_max 14
_diffrn_reflns_limit_k_min -14
_diffrn_reflns_limit_l_max 25
_diffrn_reflns_limit_l_min -25
_diffrn_reflns_number 13872
_diffrn_reflns_theta_full 25.000
_diffrn_reflns_theta_max 28.269
_diffrn_reflns_theta_min 2.104
_exptl_absorpt_coefficient_mu 0.071
_exptl_absorpt_correction_type none
_exptl_crystal_colour colourless
_exptl_crystal_density_diffrn 1.223
_exptl_crystal_density_method 'not measured'
_exptl_crystal_description block
_exptl_crystal_F_000 476
_exptl_crystal_size_max 0.21
_exptl_crystal_size_mid 0.19
_exptl_crystal_size_min 0.17
_refine_diff_density_max 0.244
_refine_diff_density_min -0.187
_refine_ls_extinction_method none
_refine_ls_goodness_of_fit_ref 1.121
_refine_ls_hydrogen_treatment constr
_refine_ls_matrix_type full
_refine_ls_number_parameters 155
_refine_ls_number_reflns 2928
_refine_ls_number_restraints 0
_refine_ls_restrained_S_all 1.121
_refine_ls_R_factor_all 0.0778
_refine_ls_R_factor_gt 0.0608
_refine_ls_shift/su_max 0.000
_refine_ls_shift/su_mean 0.000
_refine_ls_structure_factor_coef Fsqd
_refine_ls_weighting_details
;
 w=1/[\s^2^(Fo^2^)+(0.0782P)^2^+0.1445P]
 where P=(Fo^2^+2Fc^2^)/3
;
_refine_ls_weighting_scheme calc
_refine_ls_wR_factor_gt 0.1489
_refine_ls_wR_factor_ref 0.1593
_reflns_number_gt 2319
_reflns_number_total 2928
_reflns_threshold_expression I>2\s(I)
_cod_data_source_file zq2229sup1.cif
_cod_data_source_block I
_cod_original_cell_volume 1206.86(14)
_cod_database_code 2240242
_cod_database_fobs_code 2240242
_shelx_space_group_comment
;
The symmetry employed for this shelxl refinement is uniquely defined
by the following loop, which should always be used as a source of
symmetry information in preference to the above space-group names.
They are only intended as comments.
;
_shelxl_version_number 20.13

loop_
_space_group_symop_operation_xyz
'x, y, z'
'-x+1/2, y+1/2, -z+1/2'
'-x, -y, -z'
'x-1/2, -y-1/2, z-1/2'

loop_
_atom_site_type_symbol
_atom_site_label
_atom_site_fract_x
_atom_site_fract_y
_atom_site_fract_z
_atom_site_U_iso_or_equiv
_atom_site_adp_type
_atom_site_calc_flag
_atom_site_occupancy
N N1 0.3407(2) 0.68730(12) 0.15991(7) 0.0515(4) Uani d 1
C C1 0.2740(3) 0.77442(13) 0.11101(8) 0.0453(4) Uani d 1
C C2 0.3743(3) 0.80464(14) 0.05125(9) 0.0520(4) Uani d 1
H H2 0.5112 0.7659 0.0395 0.062 Uiso calc 1
C C3 0.2664(3) 0.89298(14) 0.00987(8) 0.0498(4) Uani d 1
H H3 0.3343 0.9134 -0.0301 0.060 Uiso calc 1
C C4 0.0581(3) 0.95478(12) 0.02450(7) 0.0432(3) Uani d 1
C C5 -0.0317(3) 0.92638(13) 0.08650(8) 0.0464(4) Uani d 1
H H5 -0.1644 0.9677 0.0991 0.056 Uiso calc 1
C C6 0.0733(3) 0.83737(14) 0.12995(7) 0.0445(4) Uani d 1
C C7 0.0185(3) 0.78577(14) 0.19467(8) 0.0487(4) Uani d 1
C C8 -0.1572(3) 0.80724(17) 0.23854(9) 0.0601(5) Uani d 1
H H8 -0.2688 0.8685 0.2289 0.072 Uiso calc 1
C C9 -0.1633(4) 0.7361(2) 0.29660(9) 0.0711(5) Uani d 1
H H9 -0.2801 0.7496 0.3263 0.085 Uiso calc 1
C C10 0.0034(4) 0.64469(19) 0.31106(10) 0.0718(6) Uani d 1
H H10 -0.0045 0.5980 0.3504 0.086 Uiso calc 1
C C11 0.1792(4) 0.62115(17) 0.26904(9) 0.0627(5) Uani d 1
H H11 0.2900 0.5598 0.2793 0.075 Uiso calc 1
C C12 0.1855(3) 0.69250(14) 0.21042(8) 0.0502(4) Uani d 1
C C13 0.5130(3) 0.59184(15) 0.15104(9) 0.0572(4) Uani d 1
H H13A 0.5533 0.5518 0.1950 0.069 Uiso calc 1
H H13B 0.6584 0.6275 0.1372 0.069 Uiso calc 1
C C14 0.4206(3) 0.49911(16) 0.09770(9) 0.0580(4) Uani d 1
H H14A 0.3929 0.5386 0.0531 0.070 Uiso calc 1
H H14B 0.5439 0.4388 0.0944 0.070 Uiso calc 1
C C15 0.1935(3) 0.43619(18) 0.11230(10) 0.0661(5) Uani d 1
H H15A 0.0679 0.4957 0.1143 0.079 Uiso calc 1
H H15B 0.2191 0.3973 0.1571 0.079 Uiso calc 1
C C16 0.1125(4) 0.3428(2) 0.05817(12) 0.0911(7) Uani d 1
H H16A 0.0976 0.3797 0.0133 0.137 Uiso calc 1
H H16B -0.0396 0.3107 0.0674 0.137 Uiso calc 1
H H16C 0.2281 0.2789 0.0595 0.137 Uiso calc 1

loop_
_atom_site_aniso_label
_atom_site_aniso_U_11
_atom_site_aniso_U_22
_atom_site_aniso_U_33
_atom_site_aniso_U_12
_atom_site_aniso_U_13
_atom_site_aniso_U_23
N1 0.0529(7) 0.0499(8) 0.0513(8) 0.0010(6) 0.0039(6) 0.0007(6)
C1 0.0430(7) 0.0437(8) 0.0487(8) -0.0055(6) 0.0015(6) -0.0043(6)
C2 0.0426(8) 0.0532(9) 0.0618(10) 0.0013(7) 0.0127(7) 0.0005(7)
C3 0.0476(8) 0.0525(9) 0.0511(9) -0.0050(7) 0.0130(7) 0.0015(7)
C4 0.0439(7) 0.0388(7) 0.0468(8) -0.0065(6) 0.0050(6) -0.0071(6)
C5 0.0473(8) 0.0457(8) 0.0467(8) 0.0007(6) 0.0077(6) -0.0086(6)
C6 0.0469(8) 0.0437(8) 0.0428(8) -0.0066(6) 0.0049(6) -0.0089(6)
C7 0.0543(9) 0.0495(8) 0.0420(8) -0.0086(7) 0.0035(6) -0.0092(7)
C8 0.0673(11) 0.0648(11) 0.0494(9) -0.0063(8) 0.0124(8) -0.0130(8)
C9 0.0836(13) 0.0846(14) 0.0484(10) -0.0165(11) 0.0218(9) -0.0116(9)
C10 0.0935(14) 0.0744(13) 0.0483(10) -0.0190(11) 0.0109(10) 0.0034(9)
C11 0.0759(12) 0.0602(10) 0.0511(10) -0.0085(9) 0.0019(8) 0.0033(8)
C12 0.0558(9) 0.0498(9) 0.0441(8) -0.0093(7) 0.0015(7) -0.0056(6)
C13 0.0491(9) 0.0559(10) 0.0651(10) 0.0031(7) -0.0010(7) 0.0033(8)
C14 0.0574(10) 0.0579(10) 0.0594(10) 0.0074(8) 0.0090(8) 0.0012(8)
C15 0.0651(11) 0.0693(11) 0.0643(11) -0.0039(9) 0.0089(9) -0.0126(9)
C16 0.0988(17) 0.0948(16) 0.0795(14) -0.0229(13) 0.0083(12) -0.0273(13)

loop_
_atom_type_symbol
_atom_type_description
_atom_type_scat_dispersion_real
_atom_type_scat_dispersion_imag
_atom_type_scat_source
C C 0.0033 0.0016 'International Tables Vol C Tables 4.2.6.8 and 6.1.1.4'
H H 0.0000 0.0000 'International Tables Vol C Tables 4.2.6.8 and 6.1.1.4'
N N 0.0061 0.0033 'International Tables Vol C Tables 4.2.6.8 and 6.1.1.4'

loop_
_geom_angle_atom_site_label_1
_geom_angle_atom_site_label_2
_geom_angle_atom_site_label_3
_geom_angle_site_symmetry_3
_geom_angle
C1 N1 C12 . 108.37(13)
C1 N1 C13 . 124.27(14)
C12 N1 C13 . 126.23(14)
N1 C1 C2 . 130.04(14)
N1 C1 C6 . 109.51(13)
C2 C1 C6 . 120.44(14)
C3 C2 C1 . 118.26(14)
C3 C2 H2 . 120.9
C1 C2 H2 . 120.9
C2 C3 C4 . 123.69(15)
C2 C3 H3 . 118.2
C4 C3 H3 . 118.2
C5 C4 C3 . 116.63(14)
C5 C4 C4 3_575 122.27(17)
C3 C4 C4 3_575 121.10(17)
C6 C5 C4 . 121.26(14)
C6 C5 H5 . 119.4
C4 C5 H5 . 119.4
C5 C6 C1 . 119.57(13)
C5 C6 C7 . 134.08(14)
C1 C6 C7 . 106.31(14)
C8 C7 C12 . 119.42(15)
C8 C7 C6 . 134.10(16)
C12 C7 C6 . 106.44(14)
C9 C8 C7 . 118.93(18)
C9 C8 H8 . 120.5
C7 C8 H8 . 120.5
C8 C9 C10 . 120.59(18)
C8 C9 H9 . 119.7
C10 C9 H9 . 119.7
C11 C10 C9 . 122.02(18)
C11 C10 H10 . 119.0
C9 C10 H10 . 119.0
C10 C11 C12 . 117.53(19)
C10 C11 H11 . 121.2
C12 C11 H11 . 121.2
N1 C12 C11 . 129.16(16)
N1 C12 C7 . 109.34(14)
C11 C12 C7 . 121.50(16)
N1 C13 C14 . 112.98(14)
N1 C13 H13A . 109.0
C14 C13 H13A . 109.0
N1 C13 H13B . 109.0
C14 C13 H13B . 109.0
H13A C13 H13B . 107.8
C15 C14 C13 . 114.95(15)
C15 C14 H14A . 108.5
C13 C14 H14A . 108.5
C15 C14 H14B . 108.5
C13 C14 H14B . 108.5
H14A C14 H14B . 107.5
C14 C15 C16 . 112.63(16)
C14 C15 H15A . 109.1
C16 C15 H15A . 109.1
C14 C15 H15B . 109.1
C16 C15 H15B . 109.1
H15A C15 H15B . 107.8
C15 C16 H16A . 109.5
C15 C16 H16B . 109.5
H16A C16 H16B . 109.5
C15 C16 H16C . 109.5
H16A C16 H16C . 109.5
H16B C16 H16C . 109.5

loop_
_geom_bond_atom_site_label_1
_geom_bond_atom_site_label_2
_geom_bond_site_symmetry_2
_geom_bond_distance
N1 C1 . 1.381(2)
N1 C12 . 1.382(2)
N1 C13 . 1.457(2)
C1 C2 . 1.385(2)
C1 C6 . 1.408(2)
C2 C3 . 1.369(2)
C2 H2 . 0.9300
C3 C4 . 1.411(2)
C3 H3 . 0.9300
C4 C5 . 1.392(2)
C4 C4 3_575 1.488(3)
C5 C6 . 1.391(2)
C5 H5 . 0.9300
C6 C7 . 1.446(2)
C7 C8 . 1.392(2)
C7 C12 . 1.409(2)
C8 C9 . 1.382(3)
C8 H8 . 0.9300
C9 C10 . 1.389(3)
C9 H9 . 0.9300
C10 C11 . 1.372(3)
C10 H10 . 0.9300
C11 C12 . 1.392(2)
C11 H11 . 0.9300
C13 C14 . 1.515(2)
C13 H13A . 0.9700
C13 H13B . 0.9700
C14 C15 . 1.507(3)
C14 H14A . 0.9700
C14 H14B . 0.9700
C15 C16 . 1.514(3)
C15 H15A . 0.9700
C15 H15B . 0.9700
C16 H16A . 0.9600
C16 H16B . 0.9600
C16 H16C . 0.9600

loop_
_geom_hbond_atom_site_label_D
_geom_hbond_atom_site_label_H
_geom_hbond_atom_site_label_A
_geom_hbond_site_symmetry_A
_geom_hbond_distance_DH
_geom_hbond_distance_HA
_geom_hbond_distance_DA
_geom_hbond_angle_DHA
C15 H15B Cg 2_545 0.97 2.98 3.838(2) 148

loop_
_geom_torsion_atom_site_label_1
_geom_torsion_atom_site_label_2
_geom_torsion_atom_site_label_3
_geom_torsion_atom_site_label_4
_geom_torsion_site_symmetry_1
_geom_torsion_site_symmetry_4
_geom_torsion
C12 N1 C1 C2 . . 179.62(16)
C13 N1 C1 C2 . . -11.9(2)
C12 N1 C1 C6 . . 0.15(16)
C13 N1 C1 C6 . . 168.63(13)
N1 C1 C2 C3 . . 177.59(14)
C6 C1 C2 C3 . . -3.0(2)
C1 C2 C3 C4 . . -0.2(2)
C2 C3 C4 C5 . . 3.2(2)
C2 C3 C4 C4 . 3_575 -176.60(16)
C3 C4 C5 C6 . . -2.9(2)
C4 C4 C5 C6 3_575 . 176.86(15)
C4 C5 C6 C1 . . -0.1(2)
C4 C5 C6 C7 . . -177.52(15)
N1 C1 C6 C5 . . -177.26(13)
C2 C1 C6 C5 . . 3.2(2)
N1 C1 C6 C7 . . 0.79(16)
C2 C1 C6 C7 . . -178.73(14)
C5 C6 C7 C8 . . -1.4(3)
C1 C6 C7 C8 . . -179.08(17)
C5 C6 C7 C12 . . 176.24(15)
C1 C6 C7 C12 . . -1.41(16)
C12 C7 C8 C9 . . 0.0(2)
C6 C7 C8 C9 . . 177.40(16)
C7 C8 C9 C10 . . 0.1(3)
C8 C9 C10 C11 . . 0.0(3)
C9 C10 C11 C12 . . -0.1(3)
C1 N1 C12 C11 . . 178.61(16)
C13 N1 C12 C11 . . 10.4(3)
C1 N1 C12 C7 . . -1.07(17)
C13 N1 C12 C7 . . -169.27(14)
C10 C11 C12 N1 . . -179.47(16)
C10 C11 C12 C7 . . 0.2(2)
C8 C7 C12 N1 . . 179.62(14)
C6 C7 C12 N1 . . 1.54(17)
C8 C7 C12 C11 . . -0.1(2)
C6 C7 C12 C11 . . -178.17(14)
C1 N1 C13 C14 . . -69.5(2)
C12 N1 C13 C14 . . 96.88(19)
N1 C13 C14 C15 . . -58.5(2)
C13 C14 C15 C16 . . -178.80(17)
